data_4326991
loop_
_publ_author_name
'Dominique T. Thielemann'
'Melanie Klinger'
'Thomas J. A. Wolf'
'Yanhua Lan'
'Wolfgang Wernsdorfer'
'Madleen Busse'
'Peter W. Roesky'
'Andreas N. Unterreiner'
'Annie K. Powell'
'Peter C. Junk'
'Glen B. Deacon'

_publ_contact_author
;
      Prof. Dr. Peter W. Roesky
      Karlsruher Institut f\"ur Technologie (KIT) - Institut f\"ur 
        Anorganische Chemie
      Lehrstuhl f\"ur Anorganische Funktionsmaterialien
      Engesserstr. 15, Geb. 30.45
      76131 Karlsruhe 
      Bundesrepublik Deutschland
;
_publ_contact_author_email roesky@kit.edu
_publ_contact_author_fax +49/(0)7216084854
_publ_contact_author_phone +49/(0)7216086117
_publ_section_title
;
 Novel Lanthanide-Based Polymeric Chains and Corresponding Ultrafast
 Dynamics in Solution
;
_journal_name_full 'Inorganic Chemistry'
_journal_page_first 11990
_journal_page_last 12000
_journal_paper_doi 10.1021/ic201157m
_journal_volume 50
_journal_year 2011
_chemical_absolute_configuration rmad
_chemical_formula_moiety 'C60 H44 Cs Nd O8, 2(C3 H7 N O)'
_chemical_formula_sum 'C66 H58 Cs N2 Nd O10'
_chemical_formula_weight 1316.29
_chemical_name_systematic
; 
 ? 
;
_space_group_IT_number 15
_symmetry_cell_setting monoclinic
_symmetry_Int_Tables_number 15
_symmetry_space_group_name_Hall '-C 2yc'
_symmetry_space_group_name_H-M 'C 1 2/c 1'
_atom_sites_solution_hydrogens geom
_atom_sites_solution_primary direct
_atom_sites_solution_secondary difmap
_audit_creation_date 10-11-26
_audit_creation_method 'STOE X-RED'
_cell_angle_alpha 90.00
_cell_angle_beta 114.08(3)
_cell_angle_gamma 90.00
_cell_formula_units_Z 4
_cell_length_a 30.002(7)
_cell_length_b 7.9126(16)
_cell_length_c 26.166(9)
_cell_measurement_reflns_used 24192
_cell_measurement_temperature 150(2)
_cell_measurement_theta_max 29.51
_cell_measurement_theta_min 1.71
_cell_volume 5671(3)
_computing_cell_refinement 'STOE X-AREA, PLATON (A.L.Spek, 2005)'
_computing_data_collection 'STOE X-AREA'
_computing_data_reduction 'STOE X-RED, PLATON (A.L.Spek, 2005)'
_computing_molecular_graphics 'Diamond 2.1e/3'
_computing_publication_material 'X-STEP32, Microsoft Word'
_computing_structure_refinement 'SHELXL-97 (Sheldrick, 1997)'
_computing_structure_solution 'SHELXS-97 (Sheldrick, 1997)'
_diffrn_ambient_temperature 150(2)
_diffrn_detector 'image plate (34 cm diameter)'
_diffrn_detector_area_resol_mean 6.67
_diffrn_detector_type STOE
_diffrn_measured_fraction_theta_full 0.998
_diffrn_measured_fraction_theta_max 0.998
_diffrn_measurement_device '2-circle goniometer'
_diffrn_measurement_device_type 'STOE IPDS 2'
_diffrn_measurement_method 'rotation method'
_diffrn_radiation_collimation '0.5 mm diameter, multiple pinhole'
_diffrn_radiation_monochromator 'plane graphite'
_diffrn_radiation_polarisn_norm 0
_diffrn_radiation_source 'fine-focus sealed tube'
_diffrn_radiation_type MoK\a
_diffrn_radiation_wavelength 0.71073
_diffrn_reflns_av_R_equivalents 0.1960
_diffrn_reflns_av_sigmaI/netI 0.1025
_diffrn_reflns_limit_h_max 40
_diffrn_reflns_limit_h_min -40
_diffrn_reflns_limit_k_max 10
_diffrn_reflns_limit_k_min -10
_diffrn_reflns_limit_l_max 35
_diffrn_reflns_limit_l_min -35
_diffrn_reflns_number 56917
_diffrn_reflns_theta_full 29.16
_diffrn_reflns_theta_max 29.16
_diffrn_reflns_theta_min 1.70
_diffrn_source 'sealed X-ray tube, 12 x 0.4 mm long-fine focus'
_diffrn_source_current 40
_diffrn_source_power 2.00
_diffrn_source_voltage 50
_exptl_absorpt_coefficient_mu 1.611
_exptl_absorpt_correction_T_max 0.7764
_exptl_absorpt_correction_T_min 0.6631
_exptl_absorpt_correction_type integration
_exptl_absorpt_process_details 'STOE X-RED & X-SHAPE'
_exptl_crystal_colour yellow
_exptl_crystal_density_diffrn 1.542
_exptl_crystal_description plate
_exptl_crystal_F_000 2652
_exptl_crystal_size_max 0.282
_exptl_crystal_size_mid 0.229
_exptl_crystal_size_min 0.177
_refine_diff_density_max 2.447
_refine_diff_density_min -1.576
_refine_diff_density_rms 0.115
_refine_ls_extinction_method none
_refine_ls_goodness_of_fit_ref 0.896
_refine_ls_hydrogen_treatment constr
_refine_ls_matrix_type full
_refine_ls_number_parameters 364
_refine_ls_number_reflns 7643
_refine_ls_number_restraints 0
_refine_ls_restrained_S_all 0.896
_refine_ls_R_factor_all 0.0749
_refine_ls_R_factor_gt 0.0423
_refine_ls_shift/su_max 0.000
_refine_ls_shift/su_mean 0.000
_refine_ls_structure_factor_coef Fsqd
_refine_ls_weighting_details 'calc w=1/[\s^2^(Fo^2^)+(0.0206P)^2^+0.0000P] where P=(Fo^2^+2Fc^2^)/3'
_refine_ls_weighting_scheme calc
_refine_ls_wR_factor_gt 0.0897
_refine_ls_wR_factor_ref 0.0981
_reflns_number_gt 5085
_reflns_number_total 7643
_reflns_threshold_expression >2sigma(I)
_cod_data_source_file ic201157m_si_002_2.cif
_cod_data_source_block 2
_cod_original_sg_symbol_H-M 'C 2/c'
_cod_database_code 4326991

loop_
_symmetry_equiv_pos_as_xyz
'x, y, z'
'-x, y, -z+1/2'
'x+1/2, y+1/2, z'
'-x+1/2, y+1/2, -z+1/2'
'-x, -y, -z'
'x, -y, z-1/2'
'-x+1/2, -y+1/2, -z'
'x+1/2, -y+1/2, z-1/2'

loop_
_atom_site_label
_atom_site_type_symbol
_atom_site_fract_x
_atom_site_fract_y
_atom_site_fract_z
_atom_site_U_iso_or_equiv
_atom_site_adp_type
_atom_site_occupancy
_atom_site_symmetry_multiplicity
_atom_site_calc_flag
_atom_site_refinement_flags
Nd1 Nd 0.0000 0.26742(4) 0.2500 0.01789(8) Uani 1 2 d S
Cs2 Cs 0.0000 0.76630(5) 0.2500 0.03559(11) Uani 1 2 d S
O1 O 0.06295(11) 0.4410(4) 0.24186(10) 0.0301(6) Uani 1 1 d .
O2 O -0.03276(11) 0.4412(4) 0.16542(10) 0.0280(6) Uani 1 1 d .
O3 O 0.03346(11) 0.0918(3) 0.19791(10) 0.0273(6) Uani 1 1 d .
O4 O -0.06313(11) 0.0975(3) 0.18147(11) 0.0288(6) Uani 1 1 d .
C1 C 0.15822(17) 0.4160(5) 0.25484(17) 0.0357(10) Uani 1 1 d .
H1 H 0.1482 0.3508 0.2788 0.043 Uiso 1 1 calc R
C2 C 0.20757(18) 0.4281(7) 0.2657(2) 0.0460(12) Uani 1 1 d .
H2 H 0.2311 0.3699 0.2968 0.055 Uiso 1 1 calc R
C3 C 0.22237(19) 0.5241(7) 0.2317(2) 0.0479(12) Uani 1 1 d .
H3 H 0.2561 0.5331 0.2394 0.057 Uiso 1 1 calc R
C4 C 0.18823(18) 0.6072(7) 0.18649(19) 0.0431(11) Uani 1 1 d .
H4 H 0.1985 0.6738 0.1630 0.052 Uiso 1 1 calc R
C5 C 0.13948(16) 0.5946(5) 0.17505(17) 0.0322(9) Uani 1 1 d .
H5 H 0.1163 0.6518 0.1435 0.039 Uiso 1 1 calc R
C6 C 0.12348(15) 0.4990(4) 0.20903(16) 0.0253(8) Uani 1 1 d .
C7 C 0.07103(15) 0.4805(4) 0.19885(15) 0.0238(7) Uani 1 1 d .
C8 C 0.03471(16) 0.5040(5) 0.14528(16) 0.0247(8) Uani 1 1 d .
H8 H 0.0446 0.5374 0.1166 0.030 Uiso 1 1 calc R
C9 C -0.01477(16) 0.4822(4) 0.13091(15) 0.0218(7) Uani 1 1 d .
C10 C -0.05172(14) 0.5078(4) 0.07092(15) 0.0215(7) Uani 1 1 d .
C11 C -0.03943(15) 0.5799(5) 0.02988(14) 0.0259(8) Uani 1 1 d .
H11 H -0.0067 0.6127 0.0387 0.031 Uiso 1 1 calc R
C12 C -0.07498(17) 0.6039(5) -0.02397(16) 0.0326(9) Uani 1 1 d .
H12 H -0.0666 0.6560 -0.0516 0.039 Uiso 1 1 calc R
C13 C -0.12262(17) 0.5520(6) -0.03751(16) 0.0339(9) Uani 1 1 d .
H13 H -0.1468 0.5684 -0.0744 0.041 Uiso 1 1 calc R
C14 C -0.13490(17) 0.4763(5) 0.00270(18) 0.0350(9) Uani 1 1 d .
H14 H -0.1673 0.4382 -0.0066 0.042 Uiso 1 1 calc R
C15 C -0.09936(15) 0.4565(5) 0.05698(15) 0.0266(8) Uani 1 1 d .
H15 H -0.1080 0.4071 0.0848 0.032 Uiso 1 1 calc R
C16 C 0.10207(15) 0.0676(5) 0.15424(16) 0.0278(8) Uani 1 1 d .
H16 H 0.1102 0.1197 0.1896 0.033 Uiso 1 1 calc R
C17 C 0.13785(18) 0.0457(6) 0.13459(19) 0.0372(9) Uani 1 1 d .
H17 H 0.1701 0.0843 0.1560 0.045 Uiso 1 1 calc R
C18 C 0.12658(19) -0.0338(6) 0.08289(19) 0.0387(10) Uani 1 1 d .
H18 H 0.1511 -0.0506 0.0693 0.046 Uiso 1 1 calc R
C19 C 0.07949(18) -0.0874(6) 0.05213(18) 0.0344(9) Uani 1 1 d .
H19 H 0.0718 -0.1426 0.0173 0.041 Uiso 1 1 calc R
C20 C 0.04314(16) -0.0619(5) 0.07111(15) 0.0288(8) Uani 1 1 d .
H20 H 0.0106 -0.0967 0.0488 0.035 Uiso 1 1 calc R
C21 C 0.05422(15) 0.0151(4) 0.12326(15) 0.0231(7) Uani 1 1 d .
C22 C 0.01657(16) 0.0426(4) 0.14668(14) 0.0217(8) Uani 1 1 d .
C23 C -0.03276(17) 0.0176(5) 0.11433(17) 0.0260(8) Uani 1 1 d .
H23 H -0.0420 -0.0224 0.0772 0.031 Uiso 1 1 calc R
C24 C -0.06986(15) 0.0471(4) 0.13257(14) 0.0236(7) Uani 1 1 d .
C25 C -0.12222(15) 0.0261(5) 0.09251(15) 0.0245(7) Uani 1 1 d .
C26 C -0.13617(16) -0.0929(5) 0.04946(16) 0.0311(9) Uani 1 1 d .
H26 H -0.1124 -0.1628 0.0447 0.037 Uiso 1 1 calc R
C27 C -0.18561(18) -0.1082(6) 0.01338(18) 0.0391(10) Uani 1 1 d .
H27 H -0.1954 -0.1927 -0.0149 0.047 Uiso 1 1 calc R
C28 C -0.21998(18) -0.0033(6) 0.01818(19) 0.0412(11) Uani 1 1 d .
H28 H -0.2532 -0.0125 -0.0074 0.049 Uiso 1 1 calc R
C29 C -0.20609(17) 0.1166(6) 0.0606(2) 0.0395(10) Uani 1 1 d .
H29 H -0.2298 0.1897 0.0641 0.047 Uiso 1 1 calc R
C30 C -0.15774(17) 0.1293(5) 0.09771(18) 0.0322(9) Uani 1 1 d .
H30 H -0.1486 0.2096 0.1272 0.039 Uiso 1 1 calc R
O9 O 0.3118(3) 0.0316(7) 0.1048(2) 0.0966(19) Uani 1 1 d .
N1 N 0.31631(17) 0.2632(5) 0.16047(16) 0.0430(9) Uani 1 1 d .
C61 C 0.3382(3) 0.1466(8) 0.1412(2) 0.0612(16) Uani 1 1 d .
H61 H 0.3727 0.1469 0.1538 0.073 Uiso 1 1 calc R
C62 C 0.2638(2) 0.2740(8) 0.1390(2) 0.0541(13) Uani 1 1 d .
H62A H 0.2492 0.1775 0.1144 0.081 Uiso 1 1 calc R
H62B H 0.2528 0.3793 0.1179 0.081 Uiso 1 1 calc R
H62C H 0.2538 0.2725 0.1703 0.081 Uiso 1 1 calc R
C63 C 0.3438(3) 0.3780(9) 0.2048(2) 0.0636(18) Uani 1 1 d .
H63A H 0.3788 0.3600 0.2155 0.095 Uiso 1 1 calc R
H63B H 0.3360 0.3574 0.2373 0.095 Uiso 1 1 calc R
H63C H 0.3353 0.4946 0.1920 0.095 Uiso 1 1 calc R

loop_
_atom_site_aniso_label
_atom_site_aniso_U_11
_atom_site_aniso_U_22
_atom_site_aniso_U_33
_atom_site_aniso_U_23
_atom_site_aniso_U_13
_atom_site_aniso_U_12
Nd1 0.02133(13) 0.01927(17) 0.01275(11) 0.000 0.00662(9) 0.000
Cs2 0.0513(2) 0.0196(2) 0.03822(19) 0.000 0.02072(18) 0.000
O1 0.0289(15) 0.0408(15) 0.0160(12) 0.0025(11) 0.0045(11) -0.0054(12)
O2 0.0238(14) 0.0400(15) 0.0193(12) 0.0062(11) 0.0077(11) -0.0015(12)
O3 0.0262(15) 0.0358(15) 0.0158(11) -0.0067(10) 0.0044(11) 0.0000(12)
O4 0.0307(15) 0.0356(15) 0.0210(12) -0.0080(10) 0.0116(11) -0.0063(12)
C1 0.033(2) 0.032(2) 0.030(2) 0.0002(16) 0.0002(18) 0.0017(17)
C2 0.029(2) 0.052(3) 0.045(3) -0.003(2) 0.003(2) 0.013(2)
C3 0.025(2) 0.067(3) 0.047(3) -0.018(2) 0.010(2) -0.003(2)
C4 0.028(2) 0.067(3) 0.035(2) -0.009(2) 0.0138(19) -0.011(2)
C5 0.028(2) 0.041(2) 0.0264(19) -0.0018(16) 0.0094(17) -0.0060(17)
C6 0.0223(18) 0.0244(18) 0.0239(17) -0.0054(13) 0.0041(15) -0.0013(14)
C7 0.0253(19) 0.0232(16) 0.0239(17) 0.0001(13) 0.0112(15) -0.0037(14)
C8 0.0227(19) 0.029(2) 0.0194(16) 0.0028(13) 0.0054(15) -0.0007(15)
C9 0.024(2) 0.0236(17) 0.0175(16) 0.0008(13) 0.0088(15) 0.0000(15)
C10 0.0231(18) 0.0212(16) 0.0187(15) -0.0013(12) 0.0069(14) 0.0028(13)
C11 0.0258(19) 0.0323(18) 0.0191(16) 0.0033(14) 0.0086(15) 0.0023(15)
C12 0.040(2) 0.039(2) 0.0173(17) 0.0036(15) 0.0106(17) 0.0085(18)
C13 0.033(2) 0.042(2) 0.0182(17) -0.0022(15) 0.0011(16) 0.0085(18)
C14 0.025(2) 0.043(2) 0.0292(19) -0.0040(17) 0.0033(17) -0.0009(17)
C15 0.0221(19) 0.0317(18) 0.0227(17) 0.0037(14) 0.0057(15) 0.0020(15)
C16 0.026(2) 0.0304(18) 0.0252(18) -0.0018(15) 0.0083(16) 0.0013(15)
C17 0.032(2) 0.043(2) 0.039(2) 0.0056(19) 0.017(2) 0.0003(19)
C18 0.039(3) 0.050(2) 0.036(2) 0.0109(19) 0.025(2) 0.011(2)
C19 0.043(3) 0.041(2) 0.0268(19) 0.0017(17) 0.0213(19) 0.0060(19)
C20 0.031(2) 0.0318(19) 0.0221(17) -0.0008(14) 0.0097(16) 0.0040(16)
C21 0.0256(18) 0.0220(16) 0.0231(16) 0.0042(13) 0.0113(15) 0.0031(13)
C22 0.027(2) 0.0194(16) 0.0179(15) 0.0032(13) 0.0087(15) 0.0040(15)
C23 0.027(2) 0.033(2) 0.0188(18) -0.0031(14) 0.0097(16) 0.0000(16)
C24 0.028(2) 0.0222(16) 0.0196(16) -0.0008(13) 0.0093(15) -0.0041(14)
C25 0.0260(19) 0.0255(16) 0.0214(16) 0.0033(13) 0.0091(15) -0.0015(14)
C26 0.025(2) 0.036(2) 0.0250(19) -0.0047(15) 0.0034(16) -0.0032(16)
C27 0.033(2) 0.051(3) 0.028(2) -0.0080(18) 0.0070(18) -0.009(2)
C28 0.025(2) 0.059(3) 0.031(2) 0.0064(19) 0.0019(17) -0.0001(19)
C29 0.026(2) 0.045(2) 0.046(3) 0.004(2) 0.012(2) 0.0054(18)
C30 0.033(2) 0.0296(19) 0.037(2) -0.0042(16) 0.0171(18) -0.0029(16)
O9 0.104(5) 0.086(4) 0.081(4) -0.006(3) 0.018(3) 0.007(3)
N1 0.044(2) 0.052(2) 0.0317(17) -0.0007(17) 0.0137(16) -0.0019(19)
C61 0.076(4) 0.074(4) 0.040(3) 0.013(3) 0.030(3) 0.020(3)
C62 0.048(3) 0.066(3) 0.043(3) -0.002(2) 0.013(2) 0.000(3)
C63 0.066(4) 0.086(4) 0.033(3) -0.003(3) 0.014(3) -0.032(3)

loop_
_atom_type_symbol
_atom_type_description
_atom_type_scat_dispersion_real
_atom_type_scat_dispersion_imag
_atom_type_scat_source
C C 0.0033 0.0016 'International Tables Vol C Tables 4.2.6.8 and 6.1.1.4'
H H 0.0000 0.0000 'International Tables Vol C Tables 4.2.6.8 and 6.1.1.4'
Cs Cs -0.3680 2.1192 'International Tables Vol C Tables 4.2.6.8 and 6.1.1.4'
N N 0.0061 0.0033 'International Tables Vol C Tables 4.2.6.8 and 6.1.1.4'
Nd Nd -0.1943 3.0179 'International Tables Vol C Tables 4.2.6.8 and 6.1.1.4'
O O 0.0106 0.0060 'International Tables Vol C Tables 4.2.6.8 and 6.1.1.4'

loop_
_geom_angle_atom_site_label_1
_geom_angle_atom_site_label_2
_geom_angle_atom_site_label_3
_geom_angle
_geom_angle_site_symmetry_1
_geom_angle_site_symmetry_3
O1 Nd1 O1 110.64(15) 2 .
O1 Nd1 O4 130.97(9) 2 2
O1 Nd1 O4 88.72(10) . 2
O1 Nd1 O4 88.71(10) 2 .
O1 Nd1 O4 130.97(9) . .
O4 Nd1 O4 112.38(14) 2 .
O1 Nd1 O3 153.05(9) 2 .
O1 Nd1 O3 76.05(10) . .
O4 Nd1 O3 73.76(9) 2 .
O4 Nd1 O3 69.14(10) . .
O1 Nd1 O3 76.05(10) 2 2
O1 Nd1 O3 153.05(9) . 2
O4 Nd1 O3 69.14(10) 2 2
O4 Nd1 O3 73.75(9) . 2
O3 Nd1 O3 110.30(14) . 2
O1 Nd1 O2 68.91(10) 2 2
O1 Nd1 O2 73.73(9) . 2
O4 Nd1 O2 74.78(10) 2 2
O4 Nd1 O2 152.68(10) . 2
O3 Nd1 O2 136.32(10) . 2
O3 Nd1 O2 85.38(10) 2 2
O1 Nd1 O2 73.73(9) 2 .
O1 Nd1 O2 68.91(10) . .
O4 Nd1 O2 152.68(10) 2 .
O4 Nd1 O2 74.78(10) . .
O3 Nd1 O2 85.38(10) . .
O3 Nd1 O2 136.32(10) 2 .
O2 Nd1 O2 111.56(14) 2 .
O1 Nd1 Cs2 55.32(8) 2 .
O1 Nd1 Cs2 55.32(8) . .
O4 Nd1 Cs2 123.81(7) 2 .
O4 Nd1 Cs2 123.81(7) . .
O3 Nd1 Cs2 124.85(7) . .
O3 Nd1 Cs2 124.85(7) 2 .
O2 Nd1 Cs2 55.78(7) 2 .
O2 Nd1 Cs2 55.78(7) . .
O1 Nd1 Cs2 124.68(8) 2 1_545
O1 Nd1 Cs2 124.68(8) . 1_545
O4 Nd1 Cs2 56.19(7) 2 1_545
O4 Nd1 Cs2 56.19(7) . 1_545
O3 Nd1 Cs2 55.15(7) . 1_545
O3 Nd1 Cs2 55.15(7) 2 1_545
O2 Nd1 Cs2 124.22(7) 2 1_545
O2 Nd1 Cs2 124.22(7) . 1_545
Cs2 Nd1 Cs2 180.0 . 1_545
O1 Cs2 O1 75.29(11) 2 .
O1 Cs2 O3 108.19(7) 2 2_565
O1 Cs2 O3 160.02(7) . 2_565
O1 Cs2 O3 160.02(7) 2 1_565
O1 Cs2 O3 108.19(7) . 1_565
O3 Cs2 O3 75.53(10) 2_565 1_565
O1 Cs2 O2 49.86(7) 2 2
O1 Cs2 O2 53.10(7) . 2
O3 Cs2 O2 113.41(7) 2_565 2
O3 Cs2 O2 147.74(7) 1_565 2
O1 Cs2 O2 53.10(7) 2 .
O1 Cs2 O2 49.86(7) . .
O3 Cs2 O2 147.74(7) 2_565 .
O3 Cs2 O2 113.41(7) 1_565 .
O2 Cs2 O2 76.34(10) 2 .
O1 Cs2 O4 144.38(6) 2 2_565
O1 Cs2 O4 116.38(7) . 2_565
O3 Cs2 O4 49.58(7) 2_565 2_565
O3 Cs2 O4 52.65(6) 1_565 2_565
O2 Cs2 O4 108.01(7) 2 2_565
O2 Cs2 O4 159.87(7) . 2_565
O1 Cs2 O4 116.37(7) 2 1_565
O1 Cs2 O4 144.38(6) . 1_565
O3 Cs2 O4 52.65(6) 2_565 1_565
O3 Cs2 O4 49.58(7) 1_565 1_565
O2 Cs2 O4 159.87(7) 2 1_565
O2 Cs2 O4 108.01(7) . 1_565
O4 Cs2 O4 74.92(10) 2_565 1_565
O1 Cs2 C22 99.60(8) 2 2_565
O1 Cs2 C22 141.07(8) . 2_565
O3 Cs2 C22 20.32(7) 2_565 2_565
O3 Cs2 C22 89.70(8) 1_565 2_565
O2 Cs2 C22 93.65(8) 2 2_565
O2 Cs2 C22 150.95(8) . 2_565
O4 Cs2 C22 49.17(8) 2_565 2_565
O4 Cs2 C22 72.95(7) 1_565 2_565
O1 Cs2 C22 141.08(8) 2 1_565
O1 Cs2 C22 99.59(8) . 1_565
O3 Cs2 C22 89.70(8) 2_565 1_565
O3 Cs2 C22 20.32(7) 1_565 1_565
O2 Cs2 C22 150.95(8) 2 1_565
O2 Cs2 C22 93.65(8) . 1_565
O4 Cs2 C22 72.95(8) 2_565 1_565
O4 Cs2 C22 49.17(8) 1_565 1_565
C22 Cs2 C22 106.76(12) 2_565 1_565
O1 Cs2 C24 124.90(7) 2 2_565
O1 Cs2 C24 112.64(8) . 2_565
O3 Cs2 C24 48.74(8) 2_565 2_565
O3 Cs2 C24 72.78(7) 1_565 2_565
O2 Cs2 C24 89.91(8) 2 2_565
O2 Cs2 C24 162.16(8) . 2_565
O4 Cs2 C24 20.14(7) 2_565 2_565
O4 Cs2 C24 88.82(8) 1_565 2_565
C22 Cs2 C24 39.25(9) 2_565 2_565
C22 Cs2 C24 93.06(8) 1_565 2_565
O1 Cs2 C24 112.64(8) 2 1_565
O1 Cs2 C24 124.90(7) . 1_565
O3 Cs2 C24 72.78(7) 2_565 1_565
O3 Cs2 C24 48.74(8) 1_565 1_565
O2 Cs2 C24 162.16(8) 2 1_565
O2 Cs2 C24 89.91(8) . 1_565
O4 Cs2 C24 88.82(8) 2_565 1_565
O4 Cs2 C24 20.14(7) 1_565 1_565
C22 Cs2 C24 93.06(8) 2_565 1_565
C22 Cs2 C24 39.25(9) 1_565 1_565
C24 Cs2 C24 105.63(11) 2_565 1_565
C7 O1 Nd1 130.6(2) . .
C7 O1 Cs2 100.8(2) . .
Nd1 O1 Cs2 87.04(9) . .
C9 O2 Nd1 131.1(3) . .
C9 O2 Cs2 100.5(2) . .
Nd1 O2 Cs2 86.05(8) . .
C22 O3 Nd1 132.9(3) . .
C22 O3 Cs2 98.0(2) . 1_545
Nd1 O3 Cs2 87.09(8) . 1_545
C24 O4 Nd1 132.4(3) . .
C24 O4 Cs2 96.8(2) . 1_545
Nd1 O4 Cs2 86.35(9) . 1_545
C6 C1 C2 120.3(5) . .
C6 C1 H1 119.9 . .
C2 C1 H1 119.9 . .
C3 C2 C1 120.2(5) . .
C3 C2 H2 119.9 . .
C1 C2 H2 119.9 . .
C2 C3 C4 119.8(5) . .
C2 C3 H3 120.1 . .
C4 C3 H3 120.1 . .
C5 C4 C3 120.4(5) . .
C5 C4 H4 119.8 . .
C3 C4 H4 119.8 . .
C4 C5 C6 121.0(4) . .
C4 C5 H5 119.5 . .
C6 C5 H5 119.5 . .
C1 C6 C5 118.3(4) . .
C1 C6 C7 118.2(4) . .
C5 C6 C7 123.5(4) . .
O1 C7 C8 124.4(4) . .
O1 C7 C6 115.5(3) . .
C8 C7 C6 120.1(3) . .
O1 C7 Cs2 59.3(2) . .
C8 C7 Cs2 87.3(3) . .
C6 C7 Cs2 126.5(2) . .
C9 C8 C7 124.6(4) . .
C9 C8 Cs2 72.2(2) . .
C7 C8 Cs2 71.8(2) . .
C9 C8 H8 117.7 . .
C7 C8 H8 117.7 . .
Cs2 C8 H8 131.7 . .
O2 C9 C8 124.0(4) . .
O2 C9 C10 115.2(4) . .
C8 C9 C10 120.8(3) . .
O2 C9 Cs2 59.86(19) . .
C8 C9 Cs2 87.1(2) . .
C10 C9 Cs2 124.9(2) . .
C15 C10 C11 119.1(3) . .
C15 C10 C9 118.2(3) . .
C11 C10 C9 122.7(4) . .
C12 C11 C10 120.2(4) . .
C12 C11 H11 119.9 . .
C10 C11 H11 119.9 . .
C13 C12 C11 120.2(4) . .
C13 C12 H12 119.9 . .
C11 C12 H12 119.9 . .
C14 C13 C12 120.0(4) . .
C14 C13 H13 120.0 . .
C12 C13 H13 120.0 . .
C13 C14 C15 119.5(4) . .
C13 C14 H14 120.2 . .
C15 C14 H14 120.2 . .
C10 C15 C14 120.9(4) . .
C10 C15 H15 119.5 . .
C14 C15 H15 119.5 . .
C17 C16 C21 121.3(4) . .
C17 C16 H16 119.3 . .
C21 C16 H16 119.3 . .
C16 C17 C18 119.9(4) . .
C16 C17 H17 120.0 . .
C18 C17 H17 120.0 . .
C19 C18 C17 119.2(4) . .
C19 C18 H18 120.4 . .
C17 C18 H18 120.4 . .
C18 C19 C20 121.1(4) . .
C18 C19 H19 119.5 . .
C20 C19 H19 119.5 . .
C19 C20 C21 120.2(4) . .
C19 C20 H20 119.9 . .
C21 C20 H20 119.9 . .
C16 C21 C20 118.3(4) . .
C16 C21 C22 119.1(3) . .
C20 C21 C22 122.6(4) . .
O3 C22 C23 123.2(4) . .
O3 C22 C21 115.3(4) . .
C23 C22 C21 121.5(3) . .
O3 C22 Cs2 61.69(19) . 1_545
C23 C22 Cs2 86.2(2) . 1_545
C21 C22 Cs2 124.4(2) . 1_545
C22 C23 C24 124.6(3) . .
C22 C23 Cs2 72.7(2) . 1_545
C24 C23 Cs2 73.1(2) . 1_545
C22 C23 H23 117.7 . .
C24 C23 H23 117.7 . .
Cs2 C23 H23 129.3 1_545 .
O4 C24 C23 124.9(4) . .
O4 C24 C25 115.3(4) . .
C23 C24 C25 119.7(3) . .
O4 C24 Cs2 63.1(2) . 1_545
C23 C24 Cs2 85.6(2) . 1_545
C25 C24 Cs2 126.5(2) . 1_545
C30 C25 C26 119.0(4) . .
C30 C25 C24 119.4(3) . .
C26 C25 C24 121.5(4) . .
C25 C26 C27 119.2(4) . .
C25 C26 H26 120.4 . .
C27 C26 H26 120.4 . .
C28 C27 C26 121.1(4) . .
C28 C27 H27 119.5 . .
C26 C27 H27 119.5 . .
C27 C28 C29 119.7(4) . .
C27 C28 H28 120.1 . .
C29 C28 H28 120.1 . .
C30 C29 C28 119.9(4) . .
C30 C29 H29 120.1 . .
C28 C29 H29 120.1 . .
C29 C30 C25 121.0(4) . .
C29 C30 H30 119.5 . .
C25 C30 H30 119.5 . .
C61 N1 C63 121.9(6) . .
C61 N1 C62 121.2(5) . .
C63 N1 C62 116.8(5) . .
O9 C61 N1 120.1(7) . .
O9 C61 H61 120.0 . .
N1 C61 H61 120.0 . .
N1 C62 H62A 109.5 . .
N1 C62 H62B 109.5 . .
H62A C62 H62B 109.5 . .
N1 C62 H62C 109.5 . .
H62A C62 H62C 109.5 . .
H62B C62 H62C 109.5 . .
N1 C63 H63A 109.5 . .
N1 C63 H63B 109.5 . .
H63A C63 H63B 109.5 . .
N1 C63 H63C 109.5 . .
H63A C63 H63C 109.5 . .
H63B C63 H63C 109.5 . .

loop_
_geom_bond_atom_site_label_1
_geom_bond_atom_site_label_2
_geom_bond_distance
_geom_bond_site_symmetry_2
Nd1 O1 2.414(3) 2
Nd1 O1 2.414(3) .
Nd1 O4 2.416(3) 2
Nd1 O4 2.417(3) .
Nd1 O3 2.431(3) .
Nd1 O3 2.432(3) 2
Nd1 O2 2.445(3) 2
Nd1 O2 2.445(3) .
Nd1 Cs2 3.9474(10) .
Nd1 Cs2 3.9652(10) 1_545
Cs2 O1 3.250(3) 2
Cs2 O1 3.250(3) .
Cs2 O3 3.258(3) 2_565
Cs2 O3 3.258(3) 1_565
Cs2 O2 3.272(3) 2
Cs2 O2 3.272(3) .
Cs2 O4 3.301(3) 2_565
Cs2 O4 3.301(3) 1_565
Cs2 C22 3.665(4) 2_565
Cs2 C22 3.665(4) 1_565
Cs2 C24 3.677(4) 2_565
Cs2 C24 3.677(4) 1_565
O1 C7 1.283(4) .
O2 C9 1.269(4) .
O3 C22 1.285(4) .
O3 Cs2 3.258(3) 1_545
O4 C24 1.275(4) .
O4 Cs2 3.301(3) 1_545
C1 C6 1.391(5) .
C1 C2 1.392(7) .
C1 H1 0.9500 .
C2 C3 1.375(8) .
C2 H2 0.9500 .
C3 C4 1.376(7) .
C3 H3 0.9500 .
C4 C5 1.372(6) .
C4 H4 0.9500 .
C5 C6 1.393(6) .
C5 H5 0.9500 .
C6 C7 1.492(6) .
C7 C8 1.393(5) .
C8 C9 1.385(6) .
C8 H8 0.9500 .
C9 C10 1.521(5) .
C10 C15 1.384(6) .
C10 C11 1.392(5) .
C11 C12 1.390(5) .
C11 H11 0.9500 .
C12 C13 1.387(7) .
C12 H12 0.9500 .
C13 C14 1.385(6) .
C13 H13 0.9500 .
C14 C15 1.394(5) .
C14 H14 0.9500 .
C15 H15 0.9500 .
C16 C17 1.377(6) .
C16 C21 1.393(6) .
C16 H16 0.9500 .
C17 C18 1.402(6) .
C17 H17 0.9500 .
C18 C19 1.377(7) .
C18 H18 0.9500 .
C19 C20 1.385(6) .
C19 H19 0.9500 .
C20 C21 1.405(5) .
C20 H20 0.9500 .
C21 C22 1.504(6) .
C22 C23 1.387(6) .
C22 Cs2 3.665(4) 1_545
C23 C24 1.398(6) .
C23 Cs2 3.831(4) 1_545
C23 H23 0.9500 .
C24 C25 1.500(6) .
C24 Cs2 3.676(4) 1_545
C25 C30 1.393(6) .
C25 C26 1.395(5) .
C26 C27 1.401(6) .
C26 H26 0.9500 .
C27 C28 1.369(7) .
C27 H27 0.9500 .
C28 C29 1.389(7) .
C28 H28 0.9500 .
C29 C30 1.381(6) .
C29 H29 0.9500 .
C30 H30 0.9500 .
O9 C61 1.322(8) .
N1 C61 1.344(7) .
N1 C63 1.439(7) .
N1 C62 1.443(7) .
C61 H61 0.9500 .
C62 H62A 0.9800 .
C62 H62B 0.9800 .
C62 H62C 0.9800 .
C63 H63A 0.9800 .
C63 H63B 0.9800 .
C63 H63C 0.9800 .

loop_
_geom_torsion_atom_site_label_1
_geom_torsion_atom_site_label_2
_geom_torsion_atom_site_label_3
_geom_torsion_atom_site_label_4
_geom_torsion
_geom_torsion_site_symmetry_1
_geom_torsion_site_symmetry_4
O1 Nd1 O1 C7 -101.7(3) 2 .
O4 Nd1 O1 C7 124.5(3) 2 .
O4 Nd1 O1 C7 5.5(4) . .
O3 Nd1 O1 C7 50.9(3) . .
O3 Nd1 O1 C7 158.4(3) 2 .
O2 Nd1 O1 C7 -161.0(4) 2 .
O2 Nd1 O1 C7 -39.5(3) . .
Cs2 Nd1 O1 C7 -101.7(3) . .
Cs2 Nd1 O1 C7 78.3(3) 1_545 .
O1 Nd1 O1 Cs2 0.0 2 .
O4 Nd1 O1 Cs2 -133.81(8) 2 .
O4 Nd1 O1 Cs2 107.18(12) . .
O3 Nd1 O1 Cs2 152.61(9) . .
O3 Nd1 O1 Cs2 -99.9(2) 2 .
O2 Nd1 O1 Cs2 -59.31(8) 2 .
O2 Nd1 O1 Cs2 62.22(9) . .
Cs2 Nd1 O1 Cs2 180.0 1_545 .
O1 Cs2 O1 C7 130.8(3) 2 .
O3 Cs2 O1 C7 -126.4(3) 2_565 .
O3 Cs2 O1 C7 -28.7(2) 1_565 .
O2 Cs2 O1 C7 -178.7(3) 2 .
O2 Cs2 O1 C7 77.0(2) . .
O4 Cs2 O1 C7 -85.3(2) 2_565 .
O4 Cs2 O1 C7 15.8(3) 1_565 .
C22 Cs2 O1 C7 -142.1(2) 2_565 .
C22 Cs2 O1 C7 -9.7(2) 1_565 .
C24 Cs2 O1 C7 -107.1(2) 2_565 .
C24 Cs2 O1 C7 23.2(3) 1_565 .
O1 Cs2 O1 Nd1 0.0 2 .
O3 Cs2 O1 Nd1 102.8(2) 2_565 .
O3 Cs2 O1 Nd1 -159.47(7) 1_565 .
O2 Cs2 O1 Nd1 50.49(8) 2 .
O2 Cs2 O1 Nd1 -53.80(8) . .
O4 Cs2 O1 Nd1 143.88(7) 2_565 .
O4 Cs2 O1 Nd1 -114.97(11) 1_565 .
C22 Cs2 O1 Nd1 87.08(14) 2_565 .
C22 Cs2 O1 Nd1 -140.48(8) 1_565 .
C24 Cs2 O1 Nd1 122.10(8) 2_565 .
C24 Cs2 O1 Nd1 -107.58(10) 1_565 .
O1 Nd1 O2 C9 159.3(3) 2 .
O1 Nd1 O2 C9 38.9(3) . .
O4 Nd1 O2 C9 1.9(5) 2 .
O4 Nd1 O2 C9 -107.5(3) . .
O3 Nd1 O2 C9 -37.9(3) . .
O3 Nd1 O2 C9 -152.7(3) 2 .
O2 Nd1 O2 C9 100.6(3) 2 .
Cs2 Nd1 O2 C9 100.6(3) . .
Cs2 Nd1 O2 C9 -79.4(3) 1_545 .
O1 Nd1 O2 Cs2 58.78(9) 2 .
O1 Nd1 O2 Cs2 -61.62(9) . .
O4 Nd1 O2 Cs2 -98.6(2) 2 .
O4 Nd1 O2 Cs2 151.94(10) . .
O3 Nd1 O2 Cs2 -138.44(9) . .
O3 Nd1 O2 Cs2 106.76(12) 2 .
O2 Nd1 O2 Cs2 0.0 2 .
Cs2 Nd1 O2 Cs2 180.0 1_545 .
O1 Cs2 O2 C9 179.2(3) 2 .
O1 Cs2 O2 C9 -78.2(2) . .
O3 Cs2 O2 C9 116.5(2) 2_565 .
O3 Cs2 O2 C9 16.4(3) 1_565 .
O2 Cs2 O2 C9 -131.1(3) 2 .
O4 Cs2 O2 C9 -25.9(3) 2_565 .
O4 Cs2 O2 C9 69.4(2) 1_565 .
C22 Cs2 O2 C9 156.5(2) 2_565 .
C22 Cs2 O2 C9 21.3(3) 1_565 .
C24 Cs2 O2 C9 -90.6(3) 2_565 .
C24 Cs2 O2 C9 60.4(2) 1_565 .
O1 Cs2 O2 Nd1 -49.68(8) 2 .
O1 Cs2 O2 Nd1 52.89(8) . .
O3 Cs2 O2 Nd1 -112.40(12) 2_565 .
O3 Cs2 O2 Nd1 147.47(7) 1_565 .
O2 Cs2 O2 Nd1 0.0 2 .
O4 Cs2 O2 Nd1 105.16(18) 2_565 .
O4 Cs2 O2 Nd1 -159.56(8) 1_565 .
C22 Cs2 O2 Nd1 -72.39(18) 2_565 .
C22 Cs2 O2 Nd1 152.37(9) 1_565 .
C24 Cs2 O2 Nd1 40.5(3) 2_565 .
C24 Cs2 O2 Nd1 -168.53(9) 1_565 .
O1 Nd1 O3 C22 -1.0(5) 2 .
O1 Nd1 O3 C22 -109.2(3) . .
O4 Nd1 O3 C22 158.0(3) 2 .
O4 Nd1 O3 C22 35.6(3) . .
O3 Nd1 O3 C22 98.2(3) 2 .
O2 Nd1 O3 C22 -156.5(3) 2 .
O2 Nd1 O3 C22 -39.9(3) . .
Cs2 Nd1 O3 C22 -81.8(3) . .
Cs2 Nd1 O3 C22 98.2(3) 1_545 .
O1 Nd1 O3 Cs2 -99.2(2) 2 1_545
O1 Nd1 O3 Cs2 152.55(9) . 1_545
O4 Nd1 O3 Cs2 59.78(8) 2 1_545
O4 Nd1 O3 Cs2 -62.60(8) . 1_545
O3 Nd1 O3 Cs2 0.0 2 1_545
O2 Nd1 O3 Cs2 105.25(13) 2 1_545
O2 Nd1 O3 Cs2 -138.05(8) . 1_545
Cs2 Nd1 O3 Cs2 180.0 . 1_545
O1 Nd1 O4 C24 129.7(3) 2 .
O1 Nd1 O4 C24 13.2(4) . .
O4 Nd1 O4 C24 -95.8(3) 2 .
O3 Nd1 O4 C24 -34.6(3) . .
O3 Nd1 O4 C24 -154.4(4) 2 .
O2 Nd1 O4 C24 163.9(3) 2 .
O2 Nd1 O4 C24 56.3(3) . .
Cs2 Nd1 O4 C24 84.2(3) . .
Cs2 Nd1 O4 C24 -95.8(3) 1_545 .
O1 Nd1 O4 Cs2 -134.43(8) 2 1_545
O1 Nd1 O4 Cs2 108.99(12) . 1_545
O4 Nd1 O4 Cs2 0.0 2 1_545
O3 Nd1 O4 Cs2 61.27(8) . 1_545
O3 Nd1 O4 Cs2 -58.59(8) 2 1_545
O2 Nd1 O4 Cs2 -100.3(2) 2 1_545
O2 Nd1 O4 Cs2 152.09(10) . 1_545
Cs2 Nd1 O4 Cs2 180.0 . 1_545
C6 C1 C2 C3 0.9(7) . .
C1 C2 C3 C4 -0.6(8) . .
C2 C3 C4 C5 -0.2(8) . .
C3 C4 C5 C6 0.6(7) . .
C2 C1 C6 C5 -0.5(6) . .
C2 C1 C6 C7 179.3(4) . .
C4 C5 C6 C1 -0.2(6) . .
C4 C5 C6 C7 179.9(4) . .
Nd1 O1 C7 C8 33.6(5) . .
Cs2 O1 C7 C8 -61.8(4) . .
Nd1 O1 C7 C6 -145.7(3) . .
Cs2 O1 C7 C6 118.9(3) . .
Nd1 O1 C7 Cs2 95.4(3) . .
C1 C6 C7 O1 23.3(5) . .
C5 C6 C7 O1 -156.9(4) . .
C1 C6 C7 C8 -156.1(4) . .
C5 C6 C7 C8 23.8(5) . .
C1 C6 C7 Cs2 92.8(4) . .
C5 C6 C7 Cs2 -87.4(4) . .
O1 Cs2 C7 O1 -47.1(2) 2 .
O3 Cs2 C7 O1 115.0(3) 2_565 .
O3 Cs2 C7 O1 152.9(2) 1_565 .
O2 Cs2 C7 O1 1.1(2) 2 .
O2 Cs2 C7 O1 -85.6(2) . .
O4 Cs2 C7 O1 103.8(2) 2_565 .
O4 Cs2 C7 O1 -168.8(2) 1_565 .
C22 Cs2 C7 O1 62.3(3) 2_565 .
C22 Cs2 C7 O1 170.3(2) 1_565 .
C24 Cs2 C7 O1 82.0(2) 2_565 .
C24 Cs2 C7 O1 -160.3(2) 1_565 .
O1 Cs2 C7 C8 86.2(2) 2 .
O1 Cs2 C7 C8 133.3(4) . .
O3 Cs2 C7 C8 -111.7(3) 2_565 .
O3 Cs2 C7 C8 -73.8(2) 1_565 .
O2 Cs2 C7 C8 134.4(2) 2 .
O2 Cs2 C7 C8 47.7(2) . .
O4 Cs2 C7 C8 -122.9(2) 2_565 .
O4 Cs2 C7 C8 -35.5(2) 1_565 .
C22 Cs2 C7 C8 -164.4(2) 2_565 .
C22 Cs2 C7 C8 -56.4(2) 1_565 .
C24 Cs2 C7 C8 -144.8(2) 2_565 .
C24 Cs2 C7 C8 -27.0(2) 1_565 .
O1 Cs2 C7 C6 -147.7(3) 2 .
O1 Cs2 C7 C6 -100.6(4) . .
O3 Cs2 C7 C6 14.4(5) 2_565 .
O3 Cs2 C7 C6 52.3(3) 1_565 .
O2 Cs2 C7 C6 -99.5(3) 2 .
O2 Cs2 C7 C6 173.8(3) . .
O4 Cs2 C7 C6 3.2(3) 2_565 .
O4 Cs2 C7 C6 90.6(3) 1_565 .
C22 Cs2 C7 C6 -38.3(4) 2_565 .
C22 Cs2 C7 C6 69.7(3) 1_565 .
C24 Cs2 C7 C6 -18.6(3) 2_565 .
C24 Cs2 C7 C6 99.1(3) 1_565 .
O1 C7 C8 C9 -2.4(6) . .
C6 C7 C8 C9 176.9(4) . .
Cs2 C7 C8 C9 -51.8(4) . .
O1 C7 C8 Cs2 49.4(3) . .
C6 C7 C8 Cs2 -131.3(3) . .
O1 Cs2 C8 C9 44.2(2) 2 .
O1 Cs2 C8 C9 113.1(3) . .
O3 Cs2 C8 C9 -93.0(3) 2_565 .
O3 Cs2 C8 C9 -117.4(2) 1_565 .
O2 Cs2 C8 C9 94.1(2) 2 .
O2 Cs2 C8 C9 24.34(19) . .
O4 Cs2 C8 C9 -155.7(2) 2_565 .
O4 Cs2 C8 C9 -72.7(2) 1_565 .
C22 Cs2 C8 C9 -164.0(5) 2_565 .
C22 Cs2 C8 C9 -104.2(2) 1_565 .
C24 Cs2 C8 C9 -178.0(2) 2_565 .
C24 Cs2 C8 C9 -68.6(2) 1_565 .
O1 Cs2 C8 C7 -93.1(2) 2 .
O1 Cs2 C8 C7 -24.1(2) . .
O3 Cs2 C8 C7 129.8(2) 2_565 .
O3 Cs2 C8 C7 105.4(2) 1_565 .
O2 Cs2 C8 C7 -43.2(2) 2 .
O2 Cs2 C8 C7 -112.9(3) . .
O4 Cs2 C8 C7 67.1(2) 2_565 .
O4 Cs2 C8 C7 150.1(2) 1_565 .
C22 Cs2 C8 C7 58.8(6) 2_565 .
C22 Cs2 C8 C7 118.6(2) 1_565 .
C24 Cs2 C8 C7 44.8(3) 2_565 .
C24 Cs2 C8 C7 154.1(2) 1_565 .
Nd1 O2 C9 C8 -31.5(5) . .
Cs2 O2 C9 C8 62.5(4) . .
Nd1 O2 C9 C10 148.8(2) . .
Cs2 O2 C9 C10 -117.2(3) . .
Nd1 O2 C9 Cs2 -94.0(3) . .
C7 C8 C9 O2 1.5(6) . .
Cs2 C8 C9 O2 -50.2(3) . .
C7 C8 C9 C10 -178.9(3) . .
Cs2 C8 C9 C10 129.5(3) . .
C7 C8 C9 Cs2 51.6(4) . .
O1 Cs2 C9 O2 -0.6(2) 2 .
O1 Cs2 C9 O2 84.7(2) . .
O3 Cs2 C9 O2 -97.1(3) 2_565 .
O3 Cs2 C9 O2 -165.0(2) 1_565 .
O2 Cs2 C9 O2 47.1(3) 2 .
O4 Cs2 C9 O2 166.1(2) 2_565 .
O4 Cs2 C9 O2 -115.2(2) 1_565 .
C22 Cs2 C9 O2 -56.8(5) 2_565 .
C22 Cs2 C9 O2 -158.0(3) 1_565 .
C24 Cs2 C9 O2 135.9(2) 2_565 .
C24 Cs2 C9 O2 -118.2(2) 1_565 .
O1 Cs2 C9 C8 -133.2(2) 2 .
O1 Cs2 C9 C8 -47.8(2) . .
O3 Cs2 C9 C8 130.4(2) 2_565 .
O3 Cs2 C9 C8 62.5(2) 1_565 .
O2 Cs2 C9 C8 -85.5(2) 2 .
O2 Cs2 C9 C8 -132.6(4) . .
O4 Cs2 C9 C8 33.5(3) 2_565 .
O4 Cs2 C9 C8 112.2(2) 1_565 .
C22 Cs2 C9 C8 170.6(3) 2_565 .
C22 Cs2 C9 C8 69.4(2) 1_565 .
C24 Cs2 C9 C8 3.3(3) 2_565 .
C24 Cs2 C9 C8 109.3(2) 1_565 .
O1 Cs2 C9 C10 100.7(3) 2 .
O1 Cs2 C9 C10 -174.0(3) . .
O3 Cs2 C9 C10 4.2(4) 2_565 .
O3 Cs2 C9 C10 -63.7(3) 1_565 .
O2 Cs2 C9 C10 148.4(3) 2 .
O2 Cs2 C9 C10 101.3(4) . .
O4 Cs2 C9 C10 -92.6(3) 2_565 .
O4 Cs2 C9 C10 -13.9(3) 1_565 .
C22 Cs2 C9 C10 44.4(5) 2_565 .
C22 Cs2 C9 C10 -56.7(3) 1_565 .
C24 Cs2 C9 C10 -122.8(3) 2_565 .
C24 Cs2 C9 C10 -16.9(3) 1_565 .
O2 C9 C10 C15 -11.3(5) . .
C8 C9 C10 C15 169.1(4) . .
Cs2 C9 C10 C15 -80.9(4) . .
O2 C9 C10 C11 168.9(3) . .
C8 C9 C10 C11 -10.8(5) . .
Cs2 C9 C10 C11 99.3(4) . .
C15 C10 C11 C12 1.7(6) . .
C9 C10 C11 C12 -178.5(3) . .
C10 C11 C12 C13 -1.8(6) . .
C11 C12 C13 C14 0.1(6) . .
C12 C13 C14 C15 1.5(7) . .
C11 C10 C15 C14 -0.1(6) . .
C9 C10 C15 C14 -179.9(4) . .
C13 C14 C15 C10 -1.5(6) . .
C21 C16 C17 C18 -1.2(6) . .
C16 C17 C18 C19 0.7(7) . .
C17 C18 C19 C20 0.8(7) . .
C18 C19 C20 C21 -1.9(6) . .
C17 C16 C21 C20 0.2(6) . .
C17 C16 C21 C22 -179.9(4) . .
C19 C20 C21 C16 1.4(6) . .
C19 C20 C21 C22 -178.6(4) . .
Nd1 O3 C22 C23 -29.8(5) . .
Cs2 O3 C22 C23 63.6(4) 1_545 .
Nd1 O3 C22 C21 149.5(3) . .
Cs2 O3 C22 C21 -117.1(3) 1_545 .
Nd1 O3 C22 Cs2 -93.5(3) . 1_545
C16 C21 C22 O3 -9.6(5) . .
C20 C21 C22 O3 170.4(3) . .
C16 C21 C22 C23 169.7(4) . .
C20 C21 C22 C23 -10.3(5) . .
C16 C21 C22 Cs2 -81.4(4) . 1_545
C20 C21 C22 Cs2 98.6(4) . 1_545
O3 C22 C23 C24 2.0(6) . .
C21 C22 C23 C24 -177.3(3) . .
Cs2 C22 C23 C24 54.2(4) 1_545 .
O3 C22 C23 Cs2 -52.2(3) . 1_545
C21 C22 C23 Cs2 128.5(3) . 1_545
Nd1 O4 C24 C23 28.7(6) . .
Cs2 O4 C24 C23 -62.6(4) 1_545 .
Nd1 O4 C24 C25 -149.0(3) . .
Cs2 O4 C24 C25 119.8(3) 1_545 .
Nd1 O4 C24 Cs2 91.2(3) . 1_545
C22 C23 C24 O4 -1.5(6) . .
Cs2 C23 C24 O4 52.6(3) 1_545 .
C22 C23 C24 C25 176.1(4) . .
Cs2 C23 C24 C25 -129.9(3) 1_545 .
C22 C23 C24 Cs2 -54.0(4) . 1_545
O4 C24 C25 C30 30.6(5) . .
C23 C24 C25 C30 -147.1(4) . .
Cs2 C24 C25 C30 104.8(4) 1_545 .
O4 C24 C25 C26 -150.4(4) . .
C23 C24 C25 C26 31.8(5) . .
Cs2 C24 C25 C26 -76.3(4) 1_545 .
C30 C25 C26 C27 -1.4(6) . .
C24 C25 C26 C27 179.6(4) . .
C25 C26 C27 C28 3.0(7) . .
C26 C27 C28 C29 -2.2(7) . .
C27 C28 C29 C30 -0.1(7) . .
C28 C29 C30 C25 1.6(7) . .
C26 C25 C30 C29 -0.8(6) . .
C24 C25 C30 C29 178.2(4) . .
C63 N1 C61 O9 172.6(5) . .
C62 N1 C61 O9 -4.7(8) . .
